data_9005288
loop_
_publ_author_name
'Daniels, P.'
'Wunder, B.'

_publ_section_title
;
 Al3Si2O7(OH)3, phase Pi (formerly piezotite): Crystal structure
 of a synthetic high-pressure silicate rediscovered
;
_journal_name_full 'European Journal of Mineralogy'
_journal_page_first 1283
_journal_page_last 1292
_journal_volume 8
_journal_year 1996
_chemical_formula_structural Al3Si2O7(OH)3
_chemical_formula_sum 'Al3 H3 O10 Si2'
_space_group_IT_number 1
_symmetry_space_group_name_Hall 'P 1'
_symmetry_space_group_name_H-M 'P 1'
_cell_angle_alpha 115.71
_cell_angle_beta 88.85
_cell_angle_gamma 92.89
_cell_length_a 6.0885
_cell_length_b 7.2832
_cell_length_c 7.7234
_cell_formula_units_Z 2
_cell_volume 308.186
_database_code_amcsd 0006634
_exptl_crystal_density_diffrn 3.234
_cod_original_formula_sum 'Al3 Si2 O10 H3'
_cod_database_code 9005288
_amcsd_formula_title Al3Si2O7(OH)3

loop_
_space_group_symop_operation_xyz
x,y,z

loop_
_atom_site_label
_atom_site_fract_x
_atom_site_fract_y
_atom_site_fract_z
_atom_site_U_iso_or_equiv
Al1 -0.28410 0.25270 -0.00760 0.00500
Al2 0.28410 -0.25270 0.00760 0.00500
Al3 -0.35440 0.35030 0.39510 0.00400
Al4 0.34940 -0.34770 -0.39280 0.00400
Al5 0.14450 -0.15110 0.39320 0.00390
Al6 -0.15010 0.15090 -0.39890 0.00390
Si1 0.36270 0.27540 -0.29230 0.00340
Si2 -0.36830 -0.27370 0.28720 0.00340
Si3 -0.14450 -0.22620 -0.29600 0.00350
Si4 0.13580 0.21800 0.29240 0.00350
O1 -0.30400 0.48840 0.23060 0.00450
O2 0.28780 -0.49330 -0.22670 0.00450
O3 0.20030 -0.01410 0.23110 0.00380
O4 -0.22180 0.00620 -0.23340 0.00380
O5 -0.37390 0.13990 0.15350 0.00400
O6 0.34780 -0.13530 -0.15180 0.00400
O7 0.12680 -0.36030 0.14960 0.00450
O8 -0.15130 0.36420 -0.15370 0.00450
O9 0.42960 0.23880 -0.10470 0.00500
O10 -0.43870 -0.25810 0.09480 0.00500
O11 -0.07970 -0.24460 -0.09620 0.00510
O12 0.05590 0.24240 0.09990 0.00510
O13 -0.43400 0.20710 -0.44800 0.00280
O14 0.41950 -0.22760 0.43320 0.00280
O15 0.06490 -0.28670 -0.43550 0.00430
O16 -0.07830 0.27810 0.43820 0.00430
O17 0.33540 0.38580 0.40060 0.00380
O18 -0.34740 -0.39320 -0.39430 0.00380
O19 -0.16340 -0.11360 0.40130 0.00350
O20 0.15450 0.11050 -0.39120 0.00350
H1 0.48300 0.08810 0.17960 ?
H2 -0.50520 -0.08700 -0.17970 ?
H3 -0.01450 -0.40990 0.17620 ?
H4 -0.00640 0.41120 -0.17780 ?
H5 -0.20200 -0.24920 -0.03110 ?
H6 0.18210 0.24120 0.03080 ?

loop_
_cod_related_entry_id
_cod_related_entry_database
_cod_related_entry_code
1 AMCSD 0006634
